data_7024317
loop_
_publ_author_name
'Kaiba, A.'
'Shepherd, H. J.'
'Fedaoui, D.'
'Rosa, P.'
'Goeta, A. E.'
'Rebbani, N.'
'L\'etard, J F'
'Guionneau, P.'

_publ_section_title
;
 Crystallographic elucidation of purely structural, thermal and
 light-induced spin transitions in an iron(II) binuclear complex.
;
_journal_issue 11
_journal_name_full 'Dalton transactions (Cambridge, England : 2003)'
_journal_page_first 2910
_journal_page_last 2918
_journal_paper_doi 10.1039/b914841h
_journal_volume 39
_journal_year 2010
_chemical_formula_sum 'C38 H34 Fe2 N16 O2 S4'
_chemical_formula_weight 986.75
_chemical_name_systematic
;
?
;
_space_group_IT_number 9
_symmetry_cell_setting monoclinic
_symmetry_space_group_name_Hall 'C -2yc'
_symmetry_space_group_name_H-M 'C 1 c 1'
_atom_sites_solution_hydrogens geom
_atom_sites_solution_primary direct
_atom_sites_solution_secondary difmap
_audit_creation_method SHELXL-97
_cell_angle_alpha 90.000
_cell_angle_beta 117.500(5)
_cell_angle_gamma 90.000
_cell_formula_units_Z 8
_cell_length_a 30.958(3)
_cell_length_b 16.109(1)
_cell_length_c 19.613(2)
_cell_measurement_reflns_used 35986
_cell_measurement_temperature 140(2)
_cell_measurement_theta_max 27.48
_cell_measurement_theta_min 1.00
_cell_volume 8675.9(14)
_computing_cell_refinement 'KappaCCD Server Software (Nonius, 1997)'
_computing_data_collection 'KappaCCD Server Software (Nonius, 1997)'
_computing_data_reduction DENZO-SMN
_computing_molecular_graphics 'ORTEP-3 (Farrugia, 1997) and Mercury (CCDC)'
_computing_publication_material 'ORTEP-3 (Farrugia, 1997) and Mercury (CCDC)'
_computing_structure_refinement 'SHELXL-97 (Sheldrick, 1997)'
_computing_structure_solution 'Shelxs-97 (Sheldrick, 1990)'
_diffrn_ambient_temperature 293(2)
_diffrn_measured_fraction_theta_full 0.910
_diffrn_measured_fraction_theta_max 0.910
_diffrn_measurement_device_type 'Nonius KappaCCD'
_diffrn_measurement_method '\f scans, and \w scans with \k'
_diffrn_radiation_monochromator graphite
_diffrn_radiation_source 'fine-focus sealed tube'
_diffrn_radiation_type MoK\a
_diffrn_radiation_wavelength 0.71069
_diffrn_reflns_av_R_equivalents 0.0859
_diffrn_reflns_av_sigmaI/netI 0.0343
_diffrn_reflns_limit_h_max 38
_diffrn_reflns_limit_h_min -38
_diffrn_reflns_limit_k_max 19
_diffrn_reflns_limit_k_min -20
_diffrn_reflns_limit_l_max 24
_diffrn_reflns_limit_l_min -24
_diffrn_reflns_number 12014
_diffrn_reflns_theta_full 26.37
_diffrn_reflns_theta_max 26.37
_diffrn_reflns_theta_min 2.45
_exptl_absorpt_coefficient_mu 0.917
_exptl_absorpt_correction_T_max 0.871
_exptl_absorpt_correction_T_min 0.712
_exptl_absorpt_correction_type empirical
_exptl_absorpt_process_details scalepack
_exptl_crystal_colour red-brown
_exptl_crystal_density_diffrn 1.511
_exptl_crystal_density_method 'not measured'
_exptl_crystal_description prism
_exptl_crystal_F_000 4048
_exptl_crystal_size_max 0.37
_exptl_crystal_size_mid 0.30
_exptl_crystal_size_min 0.15
_refine_diff_density_max 0.648
_refine_diff_density_min -0.477
_refine_diff_density_rms 0.054
_refine_ls_abs_structure_details 'Flack H D (1983), Acta Cryst. A39, 876-881'
_refine_ls_abs_structure_Flack 0.00
_refine_ls_extinction_method none
_refine_ls_goodness_of_fit_ref 1.037
_refine_ls_hydrogen_treatment constr
_refine_ls_matrix_type full
_refine_ls_number_parameters 1029
_refine_ls_number_reflns 12013
_refine_ls_number_restraints 17
_refine_ls_restrained_S_all 1.043
_refine_ls_R_factor_all 0.0416
_refine_ls_R_factor_gt 0.0347
_refine_ls_shift/su_max 0.002
_refine_ls_shift/su_mean 0.000
_refine_ls_structure_factor_coef Fsqd
_refine_ls_weighting_details 'calc w=1/[\s^2^(Fo^2^)+(0.0454P)^2^+7.7178P] where P=(Fo^2^+2Fc^2^)/3'
_refine_ls_weighting_scheme calc
_refine_ls_wR_factor_gt 0.0905
_refine_ls_wR_factor_ref 0.0972
_reflns_number_gt 10753
_reflns_number_total 12013
_reflns_threshold_expression >2sigma(I)
_cod_data_source_file b914841h.txt
_cod_data_source_block febppncs
_cod_depositor_comments
;

2018-03-14
Z value and formula fixed to values more according to usual
chemical conventions.                 miguel
;
_cod_original_formula_sum 'C152 H136 Fe8 N64 O8 S16'
_cod_original_formula_weight 3947.01
_cod_original_formula_units_Z 2
_cod_original_cell_volume 8676(4)
_cod_original_sg_symbol_H-M Cc
_cod_database_code 7024317

loop_
_symmetry_equiv_pos_as_xyz
'x, y, z'
'x, -y, z+1/2'
'x+1/2, y+1/2, z'
'x+1/2, -y+1/2, z+1/2'

loop_
_atom_site_label
_atom_site_type_symbol
_atom_site_fract_x
_atom_site_fract_y
_atom_site_fract_z
_atom_site_U_iso_or_equiv
_atom_site_adp_type
_atom_site_occupancy
_atom_site_symmetry_multiplicity
_atom_site_calc_flag
_atom_site_refinement_flags
Fe2A Fe 0.19860(7) 0.32525(4) 0.97212(10) 0.01960(17) Uani 1 1 d .
Fe2B Fe 0.20083(7) 0.81787(4) 0.97778(10) 0.01866(16) Uani 1 1 d .
Fe1B Fe -0.05073(7) 0.92842(5) 0.34138(10) 0.01918(17) Uani 1 1 d .
Fe1A Fe -0.05611(7) 0.42894(5) 0.33791(10) 0.01972(17) Uani 1 1 d .
S2B S -0.18701(9) 1.06294(10) 0.35696(14) 0.0336(3) Uani 1 1 d .
S1A S 0.06039(9) 0.35317(12) 0.24952(13) 0.0346(3) Uani 1 1 d .
S3B S 0.33502(9) 0.68344(10) 0.95430(14) 0.0334(3) Uani 1 1 d .
S4A S 0.08432(9) 0.39425(13) 1.06818(14) 0.0389(4) Uani 1 1 d .
S4B S 0.08561(9) 0.90356(12) 1.06740(13) 0.0338(3) Uani 1 1 d .
S1B S 0.06296(9) 0.84974(12) 0.24467(13) 0.0365(4) Uani 1 1 d .
S2A S -0.18623(9) 0.57780(10) 0.35919(14) 0.0341(3) Uani 1 1 d .
S3A S 0.33058(9) 0.17553(10) 0.95914(14) 0.0350(4) Uani 1 1 d .
N3B N -0.0840(2) 0.9545(3) 0.2209(3) 0.0195(9) Uani 1 1 d .
N11A N 0.2308(2) 0.2964(3) 1.0926(3) 0.0188(9) Uani 1 1 d .
N3A N -0.0846(2) 0.4527(3) 0.2182(3) 0.0201(9) Uani 1 1 d .
C27B C 0.2596(2) 0.8499(4) 1.1496(3) 0.0198(10) Uani 1 1 d .
C22A C 0.1882(2) 0.1709(4) 1.0524(4) 0.0234(12) Uani 1 1 d .
N2B N -0.0953(2) 0.8191(3) 0.2831(3) 0.0209(10) Uani 1 1 d .
N7A N -0.1137(2) 0.4810(3) 0.3508(3) 0.0296(11) Uani 1 1 d .
O1B O -0.0774 0.6837 0.4544 0.0372(6) Uani 1 1 d .
H30B H -0.1049 0.6877 0.4503 0.056 Uiso 1 1 calc R
N5A N 0.0027 0.6104 0.3732 0.030 Uani 1 1 d D
C27A C 0.2567(2) 0.3574(4) 1.1436(3) 0.0228(11) Uani 1 1 d .
C28A C 0.2609(2) 0.4327(3) 1.1085(3) 0.0195(11) Uani 1 1 d .
N11B N 0.23071(19) 0.7916(3) 1.0983(3) 0.0168(9) Uani 1 1 d .
N2A N -0.0975(2) 0.3186(3) 0.2789(3) 0.0224(10) Uani 1 1 d .
N16A N 0.1551(2) 0.3537(3) 0.8518(3) 0.0257(9) Uani 1 1 d .
N5B N 0.0093 1.1083 0.3732 0.027 Uani 1 1 d D
N13B N 0.2544 1.0032 1.0158 0.024 Uani 1 1 d D
C23B C 0.2189(2) 0.7235(4) 1.1209(3) 0.0212(11) Uani 1 1 d .
C24B C 0.2388(2) 0.7029(4) 1.2000(4) 0.0235(11) Uani 1 1 d .
H16B H 0.2320 0.6524 1.2160 0.028 Uiso 1 1 calc R
C12A C 0.0271(2) 0.3714(3) 0.2941(3) 0.0229(11) Uani 1 1 d .
C23A C 0.2209(2) 0.2269(4) 1.1153(3) 0.0203(11) Uani 1 1 d .
N6A N 0.0054(2) 0.3828(3) 0.3267(3) 0.0262(10) Uani 1 1 d .
O2B O 0.2271 1.0230 0.8650 0.0474(8) Uani 1 1 d .
H34B H 0.2533 1.0133 0.8656 0.071 Uiso 1 1 calc R
N10B N 0.17161(19) 0.6951(3) 0.9880(3) 0.0214(9) Uani 1 1 d .
N1B N -0.1064 0.7425 0.2997 0.027 Uani 1 1 d D
N13A N 0.2486 0.5131 1.0108 0.022 Uani 1 1 d D
N12A N 0.2403(2) 0.4377(3) 1.0298(3) 0.0206(10) Uani 1 1 d .
N7B N -0.10656(19) 0.9803(3) 0.3593(3) 0.0286(10) Uani 1 1 d .
C5B C -0.1333(2) 0.9129(4) 0.0918(3) 0.0228(11) Uani 1 1 d .
H3B H -0.1533 0.8732 0.0572 0.027 Uiso 1 1 calc R
N6B N 0.0075(2) 0.8815(3) 0.3208(3) 0.0254(10) Uani 1 1 d .
C36A C 0.1263(3) 0.3202(3) 0.7183(4) 0.0288(12) Uani 1 1 d .
H25A H 0.1306 0.2903 0.6813 0.035 Uiso 1 1 calc R
N15B N 0.1414(2) 0.8682(3) 0.9922(3) 0.0262(10) Uani 1 1 d .
N15A N 0.1394(2) 0.3675(3) 0.9907(3) 0.0291(11) Uani 1 1 d .
C4B C -0.1113(2) 0.8987(3) 0.1706(3) 0.0182(10) Uani 1 1 d .
N9A N 0.1402 0.1405 0.9320 0.026 Uani 1 1 d D
C13A C -0.1441(2) 0.5212(3) 0.3546(3) 0.0206(11) Uani 1 1 d .
N14B N 0.2585(2) 0.7635(3) 0.9642(3) 0.0297(11) Uani 1 1 d .
N8B N -0.00705(17) 0.9000(3) 0.4632(3) 0.0248(9) Uani 1 1 d .
N4A N -0.0273(2) 0.5531(3) 0.3314(3) 0.0262(10) Uani 1 1 d .
C16A C 0.0500(2) 0.3835(3) 0.6142(3) 0.0226(10) Uani 1 1 d .
N4B N -0.02262(19) 1.0530(3) 0.3326(3) 0.0225(9) Uani 1 1 d .
C19B C -0.0439 0.7034 0.5278 0.0484(11) Uani 1 1 d .
H29B H -0.0117 0.6958 0.5333 0.073 Uiso 1 1 calc R
H28B H -0.0484 0.6680 0.5634 0.073 Uiso 1 1 calc R
H27B H -0.0481 0.7602 0.5382 0.073 Uiso 1 1 calc R
C16B C 0.0593(2) 0.8776(4) 0.6188(3) 0.0222(10) Uani 1 1 d .
C31B C 0.2902(2) 0.7315(4) 0.9596(3) 0.0234(12) Uani 1 1 d .
N9B N 0.1354 0.6401 0.9384 0.028 Uani 1 1 d D
C22B C 0.1836(2) 0.6697(4) 1.0590(4) 0.0234(11) Uani 1 1 d .
C12B C 0.0292(2) 0.8694(4) 0.2880(3) 0.0236(11) Uani 1 1 d .
C24A C 0.2391(3) 0.2072(4) 1.1939(4) 0.0269(13) Uani 1 1 d .
H16A H 0.2334 0.1558 1.2098 0.032 Uiso 1 1 calc R
C30B C 0.2827(2) 1.0487(4) 1.0819(4) 0.0290(12) Uani 1 1 d .
H20B H 0.2949 1.1019 1.0838 0.035 Uiso 1 1 calc R
C32A C 0.1164(2) 0.3780(3) 1.0237(3) 0.0203(11) Uani 1 1 d .
N8A N -0.01675(17) 0.4035(3) 0.4592(3) 0.0243(9) Uani 1 1 d .
N1A N -0.1084 0.2414 0.2957 0.026 Uani 1 1 d D
C25B C 0.2691(3) 0.7617(4) 1.2531(4) 0.0286(12) Uani 1 1 d .
H17B H 0.2830 0.7502 1.3055 0.034 Uiso 1 1 calc R
N14A N 0.2559(2) 0.2751(3) 0.9549(3) 0.0302(11) Uani 1 1 d .
C26B C 0.2787(2) 0.8364(4) 1.2285(3) 0.0261(11) Uani 1 1 d .
H18B H 0.2974 0.8769 1.2637 0.031 Uiso 1 1 calc R
C29A C 0.2829(2) 0.5107(4) 1.1389(4) 0.0253(11) Uani 1 1 d .
H19A H 0.2992 0.5256 1.1905 0.030 Uiso 1 1 calc R
N12B N 0.2444(2) 0.9286(3) 1.0351(3) 0.0212(10) Uani 1 1 d .
N16B N 0.1608(2) 0.8438(3) 0.8571(3) 0.0266(10) Uani 1 1 d .
C36B C 0.1282(2) 0.7997(4) 0.7258(4) 0.0318(12) Uani 1 1 d .
H25B H 0.1283 0.7617 0.6901 0.038 Uiso 1 1 calc R
C28B C 0.2650(2) 0.9247(3) 1.1138(3) 0.0169(10) Uani 1 1 d .
C9B C -0.0386(2) 1.0795(3) 0.2585(4) 0.0215(11) Uani 1 1 d .
C37B C 0.1599(2) 0.7894(3) 0.8033(3) 0.0262(10) Uani 1 1 d .
H26B H 0.1811 0.7443 0.8188 0.031 Uiso 1 1 calc R
C20A C 0.1367(2) 0.0777(3) 0.9765(4) 0.0305(12) Uani 1 1 d .
H14A H 0.1172 0.0308 0.9576 0.037 Uiso 1 1 calc R
C2B C -0.1413(3) 0.7476(4) 0.1749(4) 0.0273(12) Uani 1 1 d .
H2B H -0.1592 0.7347 0.1230 0.033 Uiso 1 1 calc R
N10A N 0.17376(19) 0.1984(3) 0.9816(3) 0.0231(10) Uani 1 1 d .
C14A C -0.0143(2) 0.4568(4) 0.5125(4) 0.0305(11) Uani 1 1 d .
H10A H -0.0361 0.5009 0.4970 0.037 Uiso 1 1 calc R
C17B C 0.06573(15) 0.8355(3) 0.5611(2) 0.0259(9) Uani 1 1 d .
H12B H 0.0917 0.7993 0.5735 0.031 Uiso 1 1 calc R
C26A C 0.2744(2) 0.3445(4) 1.2225(3) 0.0267(11) Uani 1 1 d .
H18A H 0.2913 0.3860 1.2578 0.032 Uiso 1 1 calc R
C5A C -0.1280(2) 0.4084(4) 0.0889(3) 0.0271(12) Uani 1 1 d .
H3A H -0.1465 0.3680 0.0537 0.032 Uiso 1 1 calc R
C8A C -0.0736(2) 0.5271(3) 0.1941(3) 0.0209(11) Uani 1 1 d .
C20B C 0.1282(2) 0.5815(3) 0.9830(4) 0.0335(13) Uani 1 1 d .
H14B H 0.1065 0.5372 0.9643 0.040 Uiso 1 1 calc R
C32B C 0.1182(2) 0.8823(3) 1.0248(3) 0.0194(10) Uani 1 1 d .
C4A C -0.1096(2) 0.3951(3) 0.1675(3) 0.0182(10) Uani 1 1 d .
C8B C -0.0737(2) 1.0292(3) 0.1958(3) 0.0200(11) Uani 1 1 d .
C34A C 0.0847(2) 0.4191(3) 0.7530(3) 0.0420(14) Uani 1 1 d .
H24A H 0.0600 0.4581 0.7407 0.050 Uiso 1 1 calc R
C6B C -0.1244(2) 0.9892(4) 0.0662(3) 0.0244(11) Uani 1 1 d .
H4B H -0.1389 1.0012 0.0140 0.029 Uiso 1 1 calc R
C18A C 0.01159(18) 0.3365(3) 0.4827(3) 0.0324(10) Uani 1 1 d .
H13A H 0.0086 0.2966 0.4466 0.039 Uiso 1 1 calc R
C11B C 0.0177(2) 1.1679(4) 0.3340(4) 0.0316(12) Uani 1 1 d .
H7B H 0.0400 1.2112 0.3535 0.038 Uiso 1 1 calc R
C25A C 0.2660(3) 0.2686(4) 1.2465(4) 0.0328(13) Uani 1 1 d .
H17A H 0.2785 0.2581 1.2989 0.039 Uiso 1 1 calc R
C3A C -0.1166(2) 0.3172(3) 0.2035(4) 0.0239(12) Uani 1 1 d .
C7B C -0.0938(3) 1.0465(4) 0.1192(4) 0.0268(12) Uani 1 1 d .
H5B H -0.0871 1.0966 0.1026 0.032 Uiso 1 1 calc R
C9A C -0.0411(2) 0.5794(3) 0.2580(4) 0.0212(11) Uani 1 1 d .
C21A C 0.1658(2) 0.0939(4) 1.0520(4) 0.0293(11) Uani 1 1 d .
H15A H 0.1700 0.0618 1.0941 0.035 Uiso 1 1 calc R
C31A C 0.2869(2) 0.2359(4) 0.9566(3) 0.0249(13) Uani 1 1 d .
C17A C 0.0456(2) 0.3237(3) 0.5593(3) 0.0357(12) Uani 1 1 d .
H12A H 0.0650 0.2763 0.5737 0.043 Uiso 1 1 calc R
C6A C -0.1180(2) 0.4832(4) 0.0645(3) 0.0290(12) Uani 1 1 d .
H4A H -0.1303 0.4937 0.0122 0.035 Uiso 1 1 calc R
C15A C 0.0187(2) 0.4509(3) 0.5896(3) 0.0261(11) Uani 1 1 d .
H11A H 0.0198 0.4913 0.6242 0.031 Uiso 1 1 calc R
C18B C 0.03202(19) 0.8496(3) 0.4852(3) 0.0351(11) Uani 1 1 d .
H13B H 0.0366 0.8228 0.4470 0.042 Uiso 1 1 calc R
O1A O -0.0826 0.2163 0.4502 0.0676(12) Uani 1 1 d .
H30A H -0.1069 0.2301 0.4542 0.101 Uiso 1 1 calc R
C7A C -0.0898(3) 0.5426(4) 0.1176(4) 0.0286(13) Uani 1 1 d .
H5A H -0.0820 0.5921 0.1015 0.034 Uiso 1 1 calc R
C2A C -0.1388(2) 0.2433(4) 0.1712(4) 0.0278(12) Uani 1 1 d .
H2A H -0.1546 0.2290 0.1194 0.033 Uiso 1 1 calc R
C34B C 0.09983(18) 0.9221(3) 0.7562(3) 0.0340(10) Uani 1 1 d .
H24B H 0.0808 0.9699 0.7421 0.041 Uiso 1 1 calc R
C37A C 0.1589(2) 0.3101(4) 0.7955(3) 0.0325(12) Uani 1 1 d .
H26A H 0.1843 0.2722 0.8092 0.039 Uiso 1 1 calc R
C29B C 0.2895(2) 1.0005(4) 1.1441(4) 0.0260(11) Uani 1 1 d .
H19B H 0.3068 1.0148 1.1957 0.031 Uiso 1 1 calc R
C14B C -0.0132(2) 0.9357(3) 0.5192(3) 0.0281(11) Uani 1 1 d .
H10B H -0.0409 0.9678 0.5057 0.034 Uiso 1 1 calc R
C21B C 0.1575(2) 0.5978(4) 1.0588(3) 0.0275(11) Uani 1 1 d .
H15B H 0.1599 0.5682 1.1010 0.033 Uiso 1 1 calc R
C10B C -0.0138(2) 1.1512(4) 0.2582(4) 0.0312(12) Uani 1 1 d .
H6B H -0.0177 1.1818 0.2155 0.037 Uiso 1 1 calc R
C13B C -0.1401(2) 1.0155(4) 0.3586(3) 0.0218(11) Uani 1 1 d .
C35B C 0.0961(2) 0.8666(4) 0.7011(3) 0.0252(11) Uani 1 1 d .
C30A C 0.2751(2) 0.5596(4) 1.0766(4) 0.0284(12) Uani 1 1 d .
H20A H 0.2857 0.6140 1.0784 0.034 Uiso 1 1 calc R
C10A C -0.0178(3) 0.6524(4) 0.2585(4) 0.0356(13) Uani 1 1 d .
H6A H -0.0211 0.6833 0.2162 0.043 Uiso 1 1 calc R
C1B C -0.1327(3) 0.6982(4) 0.2377(4) 0.0284(12) Uani 1 1 d .
H1B H -0.1435 0.6441 0.2364 0.034 Uiso 1 1 calc R
C19A C -0.0540 0.1684 0.5104 0.0610(15) Uani 1 1 d .
H29A H -0.0263 0.1506 0.5047 0.091 Uiso 1 1 calc R
H28A H -0.0721 0.1208 0.5123 0.091 Uiso 1 1 calc R
H27A H -0.0433 0.1998 0.5571 0.091 Uiso 1 1 calc R
C35A C 0.0872(2) 0.3749(4) 0.6958(3) 0.0245(11) Uani 1 1 d .
C15B C 0.0192(3) 0.9280(4) 0.5961(4) 0.0331(13) Uani 1 1 d .
H11B H 0.0139 0.9568 0.6326 0.040 Uiso 1 1 calc R
C33A C 0.1178(2) 0.4072(3) 0.8284(3) 0.0362(11) Uani 1 1 d .
H23A H 0.1142 0.4381 0.8656 0.043 Uiso 1 1 calc R
C1A C -0.1321(3) 0.1953(4) 0.2339(4) 0.0290(12) Uani 1 1 d .
H1A H -0.1424 0.1408 0.2327 0.035 Uiso 1 1 calc R
C11A C 0.0117(3) 0.6700(4) 0.3355(4) 0.0401(14) Uani 1 1 d .
H7A H 0.0332 0.7143 0.3560 0.048 Uiso 1 1 calc R
C3B C -0.1171(2) 0.8206(3) 0.2076(4) 0.0231(12) Uani 1 1 d .
C38B C 0.1978 1.0704 0.7996 0.079(2) Uani 1 1 d .
H31B H 0.1652 1.0723 0.7931 0.118 Uiso 1 1 calc R
H32B H 0.1978 1.0456 0.7550 0.118 Uiso 1 1 calc R
H33B H 0.2106 1.1258 0.8060 0.118 Uiso 1 1 calc R
O2A O 0.2267 0.5560 0.8634 0.0843(15) Uani 1 1 d .
H34A H 0.2520 0.5349 0.8679 0.127 Uiso 1 1 calc R
C33B C 0.1314(2) 0.9080(3) 0.8323(3) 0.0404(14) Uani 1 1 d .
H23B H 0.1319 0.9461 0.8683 0.048 Uiso 1 1 calc R
C38A C 0.1905 0.5502 0.7862 0.0441(10) Uani 1 1 d .
H31A H 0.1589 0.5516 0.7840 0.066 Uiso 1 1 calc R
H32A H 0.1944 0.4991 0.7645 0.066 Uiso 1 1 calc R
H33A H 0.1937 0.5961 0.7575 0.066 Uiso 1 1 calc R
H22A H 0.2391 0.5252 0.9659 0.337 Uiso 1 1 d D
H21A H 0.1235 0.1465 0.8825 0.097 Uiso 1 1 d D
H8B H -0.0930 0.7277 0.3478 0.000 Uiso 1 1 d D
H8A H -0.0970 0.2235 0.3436 0.000 Uiso 1 1 d D
H9A H 0.0204 0.6061 0.4281 0.016 Uiso 1 1 d D
H9B H 0.0248 1.1022 0.4306 0.013 Uiso 1 1 d D
H22B H 0.2394 1.0215 0.9640 0.586 Uiso 1 1 d D
H21B H 0.1189 0.6450 0.8819 0.108 Uiso 1 1 d D

loop_
_atom_site_aniso_label
_atom_site_aniso_U_11
_atom_site_aniso_U_22
_atom_site_aniso_U_33
_atom_site_aniso_U_23
_atom_site_aniso_U_13
_atom_site_aniso_U_12
Fe2A 0.0205(3) 0.0217(3) 0.0153(4) -0.0002(3) 0.0072(3) -0.0007(3)
Fe2B 0.0191(3) 0.0208(3) 0.0134(3) -0.0004(3) 0.0052(3) -0.0002(3)
Fe1B 0.0166(4) 0.0244(3) 0.0142(3) -0.0017(2) 0.0050(3) -0.0018(3)
Fe1A 0.0167(4) 0.0248(3) 0.0142(3) -0.0027(2) 0.0041(3) -0.0003(3)
S2B 0.0273(6) 0.0415(7) 0.0301(6) 0.0070(5) 0.0116(5) 0.0137(6)
S1A 0.0334(8) 0.0422(8) 0.0343(7) -0.0027(6) 0.0209(6) 0.0008(6)
S3B 0.0302(7) 0.0422(7) 0.0287(6) 0.0096(5) 0.0141(5) 0.0139(5)
S4A 0.0348(8) 0.0511(9) 0.0381(8) -0.0021(7) 0.0230(7) 0.0050(7)
S4B 0.0324(7) 0.0403(7) 0.0351(7) -0.0047(6) 0.0210(6) -0.0012(6)
S1B 0.0349(8) 0.0464(8) 0.0369(8) -0.0056(6) 0.0240(7) -0.0007(6)
S2A 0.0295(7) 0.0388(6) 0.0329(7) 0.0080(5) 0.0136(5) 0.0122(5)
S3A 0.0284(7) 0.0406(6) 0.0334(7) 0.0095(5) 0.0122(6) 0.0114(5)
N3B 0.014(2) 0.021(2) 0.020(2) 0.0040(16) 0.0046(18) 0.0023(16)
N11A 0.017(2) 0.024(2) 0.014(2) -0.0037(16) 0.0064(17) 0.0012(17)
N3A 0.014(2) 0.021(2) 0.020(2) 0.0018(16) 0.0043(18) 0.0012(16)
C27B 0.012(2) 0.027(2) 0.017(2) -0.0033(18) 0.0045(17) 0.0010(18)
C22A 0.022(2) 0.021(2) 0.027(3) -0.0022(18) 0.011(2) 0.0010(18)
N2B 0.021(2) 0.0169(19) 0.026(2) 0.0013(14) 0.0116(18) -0.0022(14)
N7A 0.029(2) 0.034(2) 0.0220(19) -0.0059(16) 0.0083(16) 0.0005(17)
O1B 0.0346(16) 0.0458(16) 0.0314(14) 0.0036(12) 0.0153(13) -0.0067(13)
N5A 0.023 0.031 0.020 -0.008 -0.003 -0.004
C27A 0.016(2) 0.033(3) 0.018(2) -0.0048(19) 0.0065(18) 0.0007(19)
C28A 0.013(2) 0.025(2) 0.015(2) -0.0092(16) 0.0018(17) 0.0003(16)
N11B 0.016(2) 0.020(2) 0.0123(19) -0.0028(15) 0.0051(16) -0.0004(16)
N2A 0.022(2) 0.021(2) 0.026(2) 0.0022(14) 0.0121(19) -0.0007(15)
N16A 0.034(2) 0.021(2) 0.0196(19) -0.0020(15) 0.0099(15) -0.0021(16)
N5B 0.028 0.029 0.017 -0.006 0.005 -0.004
N13B 0.025 0.020 0.032 -0.003 0.016 -0.005
C23B 0.012(2) 0.030(2) 0.019(2) -0.0029(18) 0.0051(18) 0.0061(18)
C24B 0.025(3) 0.024(2) 0.021(2) 0.0041(19) 0.010(2) 0.0011(19)
C12A 0.022(3) 0.020(2) 0.022(2) 0.0010(19) 0.005(2) 0.0042(19)
C23A 0.013(2) 0.031(3) 0.015(2) 0.0029(18) 0.0051(17) 0.0060(18)
N6A 0.022(2) 0.033(2) 0.022(2) 0.0016(18) 0.0084(18) 0.0019(19)
O2B 0.0340(17) 0.072(2) 0.0396(17) 0.0155(15) 0.0196(14) 0.0089(16)
N10B 0.0186(19) 0.0182(18) 0.018(2) -0.0059(15) 0.0004(15) -0.0057(15)
N1B 0.031 0.028 0.020 0.004 0.012 -0.004
N13A 0.019 0.020 0.027 0.001 0.010 0.001
N12A 0.021(2) 0.024(2) 0.015(2) 0.0012(14) 0.0064(16) 0.0018(15)
N7B 0.023(2) 0.037(2) 0.0246(19) -0.0053(16) 0.0101(16) 0.0030(17)
C5B 0.019(2) 0.029(2) 0.019(2) -0.0068(17) 0.0083(17) -0.0012(17)
N6B 0.022(2) 0.033(2) 0.022(2) 0.0052(18) 0.0099(18) 0.0013(19)
C36A 0.029(3) 0.036(3) 0.022(2) -0.0027(18) 0.0120(19) 0.002(2)
N15B 0.021(2) 0.028(2) 0.024(2) -0.0002(18) 0.0059(18) 0.0041(18)
N15A 0.026(2) 0.033(3) 0.024(2) 0.0035(19) 0.0076(19) 0.008(2)
C4B 0.017(2) 0.019(2) 0.017(2) -0.0006(17) 0.0064(18) 0.0005(17)
N9A 0.030 0.022 0.023 -0.007 0.010 -0.007
C13A 0.025(3) 0.017(2) 0.016(2) 0.0024(17) 0.0066(19) 0.0005(19)
N14B 0.028(2) 0.034(2) 0.026(2) -0.0017(16) 0.0114(16) 0.0026(17)
N8B 0.0223(19) 0.035(2) 0.0138(17) -0.0017(15) 0.0056(14) -0.0038(16)
N4A 0.027(2) 0.028(2) 0.021(2) 0.0012(17) 0.0096(18) 0.0021(17)
C16A 0.029(2) 0.022(2) 0.0182(19) 0.0008(16) 0.0129(18) -0.0030(18)
N4B 0.018(2) 0.027(2) 0.020(2) 0.0021(16) 0.0060(16) 0.0016(16)
C19B 0.030(2) 0.068(3) 0.042(2) -0.003(2) 0.0130(19) -0.007(2)
C16B 0.024(2) 0.027(2) 0.0143(17) 0.0003(15) 0.0081(16) -0.0077(17)
C31B 0.022(3) 0.032(3) 0.012(2) -0.0010(18) 0.0051(18) -0.005(2)
N9B 0.023 0.018 0.033 -0.006 0.005 -0.007
C22B 0.019(2) 0.023(2) 0.026(3) -0.0014(18) 0.008(2) 0.0016(18)
C12B 0.021(3) 0.021(2) 0.022(2) 0.0030(19) 0.004(2) 0.0015(19)
C24A 0.030(3) 0.025(3) 0.025(3) 0.006(2) 0.013(2) 0.003(2)
C30B 0.026(2) 0.027(2) 0.032(3) -0.007(2) 0.011(2) -0.007(2)
C32A 0.018(2) 0.021(2) 0.018(2) 0.0039(18) 0.0054(18) 0.0020(18)
N8A 0.0217(19) 0.031(2) 0.0188(19) -0.0004(15) 0.0078(15) -0.0029(15)
N1A 0.026 0.028 0.022 0.006 0.010 0.000
C25B 0.028(2) 0.035(3) 0.016(2) 0.0006(18) 0.0048(18) -0.0015(19)
N14A 0.030(2) 0.037(2) 0.028(2) -0.0031(16) 0.0166(17) -0.0012(18)
C26B 0.022(2) 0.035(3) 0.016(2) -0.0041(18) 0.0036(17) 0.0001(19)
C29A 0.019(2) 0.024(2) 0.027(2) -0.0087(18) 0.0060(18) -0.0046(17)
N12B 0.019(2) 0.029(2) 0.014(2) -0.0032(14) 0.0068(17) 0.0001(15)
N16B 0.033(2) 0.0258(19) 0.0153(18) -0.0016(15) 0.0065(15) -0.0039(16)
C36B 0.022(2) 0.050(3) 0.022(2) -0.008(2) 0.0092(18) 0.003(2)
C28B 0.0121(19) 0.019(2) 0.013(2) -0.0050(15) -0.0004(15) 0.0011(15)
C9B 0.022(2) 0.023(2) 0.017(2) 0.0047(17) 0.0062(19) 0.0022(18)
C37B 0.025(2) 0.032(2) 0.020(2) -0.0027(17) 0.0086(16) 0.0017(18)
C20A 0.032(3) 0.017(2) 0.044(3) -0.0008(18) 0.019(2) -0.0015(17)
C2B 0.030(2) 0.026(2) 0.025(2) -0.0014(18) 0.012(2) -0.0019(18)
N10A 0.020(2) 0.0183(19) 0.024(2) -0.0067(16) 0.0045(17) -0.0073(15)
C14A 0.020(2) 0.044(3) 0.023(2) -0.0033(18) 0.0058(17) 0.0063(18)
C17B 0.024(2) 0.0307(19) 0.0186(17) 0.0014(14) 0.0064(16) 0.0090(16)
C26A 0.027(2) 0.030(2) 0.019(2) -0.0009(18) 0.0068(19) 0.004(2)
C5A 0.026(3) 0.033(2) 0.017(2) -0.0053(18) 0.0059(19) 0.000(2)
C8A 0.023(2) 0.014(2) 0.025(3) 0.0035(17) 0.010(2) 0.0018(17)
C20B 0.036(3) 0.019(2) 0.038(3) -0.0020(18) 0.010(2) -0.0071(18)
C32B 0.018(2) 0.019(2) 0.017(2) 0.0017(18) 0.0047(18) 0.0020(18)
C4A 0.016(2) 0.021(2) 0.017(2) -0.0024(17) 0.0077(17) 0.0021(17)
C8B 0.023(2) 0.0108(19) 0.024(3) 0.0051(16) 0.009(2) 0.0029(17)
C34A 0.063(4) 0.030(2) 0.023(2) 0.0035(16) 0.012(2) 0.011(2)
C6B 0.026(2) 0.031(2) 0.014(2) 0.0049(17) 0.0071(16) 0.0068(18)
C18A 0.034(3) 0.028(2) 0.026(2) -0.0049(15) 0.0061(18) -0.0003(19)
C11B 0.026(2) 0.025(2) 0.034(3) -0.0025(18) 0.006(2) -0.0069(18)
C25A 0.037(3) 0.034(3) 0.021(2) 0.003(2) 0.008(2) 0.004(2)
C3A 0.022(2) 0.027(2) 0.027(3) 0.0035(18) 0.014(2) 0.0005(18)
C7B 0.027(3) 0.027(3) 0.022(3) 0.006(2) 0.008(2) 0.004(2)
C9A 0.018(2) 0.022(2) 0.019(2) 0.0058(17) 0.0049(18) 0.0029(17)
C21A 0.030(2) 0.021(2) 0.033(2) 0.0027(18) 0.012(2) 0.0002(19)
C31A 0.025(3) 0.034(3) 0.013(2) -0.0020(19) 0.007(2) -0.008(2)
C17A 0.053(3) 0.0200(19) 0.0193(19) 0.0006(14) 0.004(2) 0.0067(19)
C6A 0.032(3) 0.039(3) 0.014(2) 0.0028(18) 0.0095(19) 0.002(2)
C15A 0.027(2) 0.029(2) 0.019(2) -0.0033(17) 0.0083(17) -0.0009(19)
C18B 0.047(3) 0.038(2) 0.0184(18) 0.0018(16) 0.0132(19) 0.015(2)
O1A 0.038(2) 0.138(4) 0.0338(19) 0.000(2) 0.0226(17) 0.003(2)
C7A 0.028(3) 0.030(3) 0.025(3) 0.006(2) 0.010(2) 0.004(2)
C2A 0.026(2) 0.031(2) 0.026(2) -0.0045(18) 0.0125(19) -0.0035(18)
C34B 0.038(3) 0.032(2) 0.025(2) 0.0013(15) 0.0085(19) 0.0097(18)
C37A 0.026(2) 0.051(3) 0.022(2) -0.0088(19) 0.0128(19) -0.001(2)
C29B 0.020(2) 0.028(2) 0.025(2) -0.0082(18) 0.0061(18) -0.0071(18)
C14B 0.022(2) 0.042(3) 0.017(2) 0.0020(18) 0.0053(16) 0.0058(19)
C21B 0.024(2) 0.023(2) 0.032(2) 0.0037(18) 0.0095(19) -0.0040(17)
C10B 0.036(3) 0.022(2) 0.032(2) 0.0042(18) 0.012(2) -0.0012(19)
C13B 0.023(3) 0.024(2) 0.015(2) 0.0025(18) 0.0059(19) -0.001(2)
C35B 0.026(2) 0.029(2) 0.0178(19) 0.0004(17) 0.0071(17) -0.0103(19)
C30A 0.028(3) 0.024(2) 0.033(3) -0.0046(19) 0.014(2) -0.0028(19)
C10A 0.040(3) 0.024(2) 0.037(3) 0.005(2) 0.013(2) -0.002(2)
C1B 0.031(3) 0.022(2) 0.033(3) -0.0019(19) 0.016(2) -0.0064(19)
C19A 0.053(3) 0.055(3) 0.087(4) 0.023(3) 0.042(3) 0.005(3)
C35A 0.028(2) 0.023(2) 0.0203(19) 0.0035(16) 0.0094(17) -0.0042(17)
C15B 0.027(3) 0.055(4) 0.016(2) -0.005(2) 0.0087(19) 0.004(2)
C33A 0.052(3) 0.029(2) 0.020(2) -0.0008(15) 0.0108(19) 0.011(2)
C1A 0.029(3) 0.022(2) 0.036(3) -0.0003(19) 0.015(2) -0.0046(18)
C11A 0.035(3) 0.029(3) 0.041(3) -0.006(2) 0.004(2) -0.009(2)
C3B 0.022(2) 0.028(2) 0.025(3) 0.0023(17) 0.016(2) -0.0014(17)
C38B 0.053(3) 0.115(5) 0.085(4) 0.069(4) 0.045(3) 0.040(3)
O2A 0.029(2) 0.189(5) 0.0329(19) -0.010(2) 0.0123(16) -0.016(2)
C33B 0.065(4) 0.029(2) 0.0188(19) 0.0007(16) 0.012(2) 0.017(2)
C38A 0.038(2) 0.051(3) 0.045(2) 0.008(2) 0.020(2) 0.000(2)

loop_
_atom_type_symbol
_atom_type_description
_atom_type_scat_dispersion_real
_atom_type_scat_dispersion_imag
_atom_type_scat_source
C C 0.0033 0.0016 'International Tables Vol C Tables 4.2.6.8 and 6.1.1.4'
H H 0.0000 0.0000 'International Tables Vol C Tables 4.2.6.8 and 6.1.1.4'
N N 0.0061 0.0033 'International Tables Vol C Tables 4.2.6.8 and 6.1.1.4'
O O 0.0106 0.0060 'International Tables Vol C Tables 4.2.6.8 and 6.1.1.4'
S S 0.1246 0.1234 'International Tables Vol C Tables 4.2.6.8 and 6.1.1.4'
Fe Fe 0.3463 0.8444 'International Tables Vol C Tables 4.2.6.8 and 6.1.1.4'

loop_
_geom_angle_atom_site_label_1
_geom_angle_atom_site_label_2
_geom_angle_atom_site_label_3
_geom_angle
N14A Fe2A N15A 176.1(2)
N14A Fe2A N11A 95.48(19)
N15A Fe2A N11A 83.2(2)
N14A Fe2A N16A 93.0(2)
N15A Fe2A N16A 88.1(2)
N11A Fe2A N16A 170.6(2)
N14A Fe2A N12A 93.5(2)
N15A Fe2A N12A 89.7(2)
N11A Fe2A N12A 75.49(18)
N16A Fe2A N12A 107.92(19)
N14A Fe2A N10A 90.6(2)
N15A Fe2A N10A 85.5(2)
N11A Fe2A N10A 73.24(18)
N16A Fe2A N10A 102.81(19)
N12A Fe2A N10A 148.71(18)
N14B Fe2B N11B 95.6(2)
N14B Fe2B N15B 177.7(2)
N11B Fe2B N15B 83.67(19)
N14B Fe2B N16B 91.8(2)
N11B Fe2B N16B 171.7(2)
N15B Fe2B N16B 88.8(2)
N14B Fe2B N12B 92.6(2)
N11B Fe2B N12B 75.37(18)
N15B Fe2B N12B 89.3(2)
N16B Fe2B N12B 108.06(19)
N14B Fe2B N10B 92.6(2)
N11B Fe2B N10B 73.19(17)
N15B Fe2B N10B 85.1(2)
N16B Fe2B N10B 102.81(18)
N12B Fe2B N10B 148.48(18)
N7B Fe1B N3B 95.4(2)
N7B Fe1B N6B 176.9(2)
N3B Fe1B N6B 83.09(19)
N7B Fe1B N8B 92.40(19)
N3B Fe1B N8B 171.75(19)
N6B Fe1B N8B 88.99(18)
N7B Fe1B N2B 92.2(2)
N3B Fe1B N2B 73.57(19)
N6B Fe1B N2B 90.0(2)
N8B Fe1B N2B 108.86(19)
N7B Fe1B N4B 92.0(2)
N3B Fe1B N4B 75.14(18)
N6B Fe1B N4B 84.93(19)
N8B Fe1B N4B 101.94(18)
N2B Fe1B N4B 148.68(19)
N7A Fe1A N3A 96.8(2)
N7A Fe1A N6A 176.4(2)
N3A Fe1A N6A 83.40(19)
N7A Fe1A N8A 91.28(19)
N3A Fe1A N8A 171.34(19)
N6A Fe1A N8A 88.32(19)
N7A Fe1A N2A 93.8(2)
N3A Fe1A N2A 73.66(19)
N6A Fe1A N2A 89.7(2)
N8A Fe1A N2A 108.96(19)
N7A Fe1A N4A 91.9(2)
N3A Fe1A N4A 75.35(19)
N6A Fe1A N4A 84.7(2)
N8A Fe1A N4A 101.39(19)
N2A Fe1A N4A 148.9(2)
C4B N3B C8B 120.0(5)
C4B N3B Fe1B 120.6(4)
C8B N3B Fe1B 119.3(4)
C23A N11A C27A 121.5(5)
C23A N11A Fe2A 120.1(4)
C27A N11A Fe2A 117.9(4)
C4A N3A C8A 120.1(5)
C4A N3A Fe1A 120.4(4)
C8A N3A Fe1A 119.3(4)
N11B C27B C26B 120.6(6)
N11B C27B C28B 113.5(5)
C26B C27B C28B 125.8(5)
N10A C22A C21A 111.0(6)
N10A C22A C23A 116.0(5)
C21A C22A C23A 132.7(6)
C3B N2B N1B 103.3(4)
C3B N2B Fe1B 116.3(4)
N1B N2B Fe1B 140.1(4)
C13A N7A Fe1A 169.9(5)
C19B O1B H30B 109.5
N4A N5A C11A 116.0(4)
N4A N5A H9A 121.9(2)
C11A N5A H9A 121.6(3)
N11A C27A C26A 120.1(6)
N11A C27A C28A 114.2(5)
C26A C27A C28A 125.6(5)
N12A C28A C29A 107.6(5)
N12A C28A C27A 119.5(5)
C29A C28A C27A 132.8(5)
C23B N11B C27B 121.4(5)
C23B N11B Fe2B 119.9(4)
C27B N11B Fe2B 118.6(4)
C3A N2A N1A 102.8(4)
C3A N2A Fe1A 117.4(4)
N1A N2A Fe1A 139.6(4)
C33A N16A C37A 116.1(5)
C33A N16A Fe2A 121.0(4)
C37A N16A Fe2A 122.2(4)
N4B N5B C11B 116.1(3)
N4B N5B H9B 117.1(2)
C11B N5B H9B 126.7(3)
N12B N13B C30B 109.8(4)
N12B N13B H22B 121.3(2)
C30B N13B H22B 128.4(3)
N11B C23B C24B 121.5(5)
N11B C23B C22B 115.6(5)
C24B C23B C22B 122.9(6)
C25B C24B C23B 117.3(6)
C25B C24B H16B 121.3
C23B C24B H16B 121.3
N6A C12A S1A 177.7(6)
N11A C23A C24A 122.1(5)
N11A C23A C22A 114.8(5)
C24A C23A C22A 123.1(5)
C12A N6A Fe1A 153.6(5)
C38B O2B H34B 109.5
C22B N10B N9B 106.2(4)
C22B N10B Fe2B 116.1(4)
N9B N10B Fe2B 136.5(3)
C1B N1B N2B 112.7(4)
C1B N1B H8B 129.4(3)
N2B N1B H8B 117.5(2)
N12A N13A C30A 109.9(4)
N12A N13A H22A 120.2(2)
C30A N13A H22A 129.9(3)
N13A N12A C28A 108.7(4)
N13A N12A Fe2A 138.4(3)
C28A N12A Fe2A 112.7(4)
C13B N7B Fe1B 169.6(5)
C4B C5B C6B 117.7(5)
C4B C5B H3B 121.1
C6B C5B H3B 121.1
C12B N6B Fe1B 157.7(5)
C37A C36A C35A 120.5(6)
C37A C36A H25A 119.8
C35A C36A H25A 119.8
C32B N15B Fe2B 156.2(4)
C32A N15A Fe2A 157.6(5)
N3B C4B C5B 122.5(5)
N3B C4B C3B 112.9(5)
C5B C4B C3B 124.6(5)
C20A N9A N10A 107.4(3)
C20A N9A H21A 127.7(3)
N10A N9A H21A 124.8(2)
N7A C13A S2A 179.2(6)
C31B N14B Fe2B 176.7(5)
C14B N8B C18B 116.5(4)
C14B N8B Fe1B 124.1(4)
C18B N8B Fe1B 119.1(3)
N5A N4A C9A 103.2(4)
N5A N4A Fe1A 142.7(3)
C9A N4A Fe1A 113.7(4)
C15A C16A C17A 117.8(5)
C15A C16A C35A 121.2(4)
C17A C16A C35A 121.0(4)
N5B N4B C9B 103.7(4)
N5B N4B Fe1B 142.0(3)
C9B N4B Fe1B 113.6(4)
O1B C19B H29B 109.5
O1B C19B H28B 109.5
H29B C19B H28B 109.5
O1B C19B H27B 109.5
H29B C19B H27B 109.5
H28B C19B H27B 109.5
C15B C16B C17B 117.7(5)
C15B C16B C35B 123.0(4)
C17B C16B C35B 119.3(4)
N14B C31B S3B 178.3(6)
C20B N9B N10B 107.7(3)
C20B N9B H21B 128.2(3)
N10B N9B H21B 124.1(2)
N10B C22B C21B 111.5(5)
N10B C22B C23B 115.0(5)
C21B C22B C23B 133.4(6)
N6B C12B S1B 177.0(6)
C25A C24A C23A 116.8(6)
C25A C24A H16A 121.6
C23A C24A H16A 121.6
C29B C30B N13B 107.5(5)
C29B C30B H20B 126.3
N13B C30B H20B 126.3
N15A C32A S4A 178.7(6)
C14A N8A C18A 117.5(5)
C14A N8A Fe1A 123.0(4)
C18A N8A Fe1A 118.9(4)
C1A N1A N2A 112.7(4)
C1A N1A H8A 124.9(3)
N2A N1A H8A 122.0(2)
C26B C25B C24B 120.6(6)
C26B C25B H17B 119.7
C24B C25B H17B 119.7
C31A N14A Fe2A 165.4(5)
C25B C26B C27B 118.3(6)
C25B C26B H18B 120.8
C27B C26B H18B 120.8
C30A C29A C28A 106.2(5)
C30A C29A H19A 126.9
C28A C29A H19A 126.9
N13B N12B C28B 108.0(4)
N13B N12B Fe2B 138.5(3)
C28B N12B Fe2B 113.2(3)
C33B N16B C37B 117.2(5)
C33B N16B Fe2B 120.6(4)
C37B N16B Fe2B 121.6(4)
C37B C36B C35B 120.2(6)
C37B C36B H25B 119.9
C35B C36B H25B 119.9
N12B C28B C29B 108.3(5)
N12B C28B C27B 119.1(5)
C29B C28B C27B 132.5(5)
N4B C9B C10B 109.5(6)
N4B C9B C8B 119.1(5)
C10B C9B C8B 131.2(6)
N16B C37B C36B 121.6(5)
N16B C37B H26B 119.2
C36B C37B H26B 119.2
C21A C20A N9A 110.2(5)
C21A C20A H14A 124.9
N9A C20A H14A 124.9
C3B C2B C1B 103.6(5)
C3B C2B H2B 128.2
C1B C2B H2B 128.2
C22A N10A N9A 106.8(4)
C22A N10A Fe2A 115.7(4)
N9A N10A Fe2A 136.7(3)
N8A C14A C15A 124.2(5)
N8A C14A H10A 117.9
C15A C14A H10A 117.9
C18B C17B C16B 117.8(4)
C18B C17B H12B 121.1
C16B C17B H12B 121.1
C25A C26A C27A 118.1(6)
C25A C26A H18A 120.9
C27A C26A H18A 120.9
C6A C5A C4A 118.4(5)
C6A C5A H3A 120.8
C4A C5A H3A 120.8
C7A C8A N3A 120.6(5)
C7A C8A C9A 126.5(5)
N3A C8A C9A 112.8(5)
C21B C20B N9B 109.8(5)
C21B C20B H14B 125.1
N9B C20B H14B 125.1
N15B C32B S4B 178.3(5)
N3A C4A C5A 121.6(5)
N3A C4A C3A 113.3(5)
C5A C4A C3A 125.1(5)
C7B C8B N3B 120.3(5)
C7B C8B C9B 126.9(5)
N3B C8B C9B 112.7(5)
C35A C34A C33A 121.2(5)
C35A C34A H24A 119.4
C33A C34A H24A 119.4
C7B C6B C5B 119.7(6)
C7B C6B H4B 120.2
C5B C6B H4B 120.2
N8A C18A C17A 122.9(5)
N8A C18A H13A 118.5
C17A C18A H13A 118.5
N5B C11B C10B 104.6(5)
N5B C11B H7B 127.7
C10B C11B H7B 127.7
C26A C25A C24A 121.2(6)
C26A C25A H17A 119.4
C24A C25A H17A 119.4
N2A C3A C2A 113.8(5)
N2A C3A C4A 115.2(5)
C2A C3A C4A 131.0(6)
C8B C7B C6B 119.7(6)
C8B C7B H5B 120.1
C6B C7B H5B 120.1
N4A C9A C10A 110.5(6)
N4A C9A C8A 118.8(5)
C10A C9A C8A 130.6(6)
C20A C21A C22A 104.5(5)
C20A C21A H15A 127.7
C22A C21A H15A 127.7
N14A C31A S3A 177.5(6)
C18A C17A C16A 118.7(5)
C18A C17A H12A 120.6
C16A C17A H12A 120.6
C5A C6A C7A 120.3(6)
C5A C6A H4A 119.9
C7A C6A H4A 119.9
C14A C15A C16A 118.7(5)
C14A C15A H11A 120.7
C16A C15A H11A 120.7
N8B C18B C17B 124.1(4)
N8B C18B H13B 118.0
C17B C18B H13B 118.0
C19A O1A H30A 109.5
C8A C7A C6A 118.9(6)
C8A C7A H5A 120.5
C6A C7A H5A 120.5
C3A C2A C1A 103.7(6)
C3A C2A H2A 128.2
C1A C2A H2A 128.2
C35B C34B C33B 120.6(5)
C35B C34B H24B 119.7
C33B C34B H24B 119.7
N16A C37A C36A 122.2(6)
N16A C37A H26A 118.9
C36A C37A H26A 118.9
C30B C29B C28B 106.4(5)
C30B C29B H19B 126.8
C28B C29B H19B 126.8
N8B C14B C15B 123.7(5)
N8B C14B H10B 118.1
C15B C14B H10B 118.1
C20B C21B C22B 104.8(5)
C20B C21B H15B 127.6
C22B C21B H15B 127.6
C11B C10B C9B 106.0(6)
C11B C10B H6B 127.0
C9B C10B H6B 127.0
N7B C13B S2B 179.1(6)
C34B C35B C36B 116.5(5)
C34B C35B C16B 121.4(4)
C36B C35B C16B 122.1(4)
C29A C30A N13A 107.6(5)
C29A C30A H20A 126.2
N13A C30A H20A 126.2
C9A C10A C11A 105.2(6)
C9A C10A H6A 127.4
C11A C10A H6A 127.4
N1B C1B C2B 107.1(5)
N1B C1B H1B 126.5
C2B C1B H1B 126.5
O1A C19A H29A 109.5
O1A C19A H28A 109.5
H29A C19A H28A 109.5
O1A C19A H27A 109.5
H29A C19A H27A 109.5
H28A C19A H27A 109.5
C34A C35A C36A 116.2(5)
C34A C35A C16A 122.0(5)
C36A C35A C16A 121.8(4)
C16B C15B C14B 120.1(5)
C16B C15B H11B 120.0
C14B C15B H11B 120.0
N16A C33A C34A 123.8(5)
N16A C33A H23A 118.1
C34A C33A H23A 118.1
N1A C1A C2A 107.0(5)
N1A C1A H1A 126.5
C2A C1A H1A 126.5
N5A C11A C10A 105.0(5)
N5A C11A H7A 127.5
C10A C11A H7A 127.5
N2B C3B C2B 113.2(5)
N2B C3B C4B 116.4(5)
C2B C3B C4B 130.4(6)
O2B C38B H31B 109.5
O2B C38B H32B 109.5
H31B C38B H32B 109.5
O2B C38B H33B 109.5
H31B C38B H33B 109.5
H32B C38B H33B 109.5
C38A O2A H34A 109.5
N16B C33B C34B 123.8(5)
N16B C33B H23B 118.1
C34B C33B H23B 118.1
O2A C38A H31A 109.5
O2A C38A H32A 109.5
H31A C38A H32A 109.5
O2A C38A H33A 109.5
H31A C38A H33A 109.5
H32A C38A H33A 109.5

loop_
_geom_bond_atom_site_label_1
_geom_bond_atom_site_label_2
_geom_bond_distance
Fe2A N14A 2.112(5)
Fe2A N15A 2.140(6)
Fe2A N11A 2.148(5)
Fe2A N16A 2.158(5)
Fe2A N12A 2.209(5)
Fe2A N10A 2.222(5)
Fe2B N14B 2.114(5)
Fe2B N11B 2.145(5)
Fe2B N15B 2.145(6)
Fe2B N16B 2.146(5)
Fe2B N12B 2.205(5)
Fe2B N10B 2.222(5)
Fe1B N7B 2.091(5)
Fe1B N3B 2.139(5)
Fe1B N6B 2.158(5)
Fe1B N8B 2.183(5)
Fe1B N2B 2.203(5)
Fe1B N4B 2.225(5)
Fe1A N7A 2.088(6)
Fe1A N3A 2.127(5)
Fe1A N6A 2.149(6)
Fe1A N8A 2.152(5)
Fe1A N2A 2.184(5)
Fe1A N4A 2.217(6)
S2B C13B 1.629(6)
S1A C12A 1.658(6)
S3B C31B 1.635(7)
S4A C32A 1.617(6)
S4B C32B 1.615(6)
S1B C12B 1.652(6)
S2A C13A 1.627(6)
S3A C31A 1.648(7)
N3B C4B 1.314(7)
N3B C8B 1.390(7)
N11A C23A 1.295(8)
N11A C27A 1.366(8)
N3A C4A 1.319(7)
N3A C8A 1.387(7)
C27B N11B 1.366(7)
C27B C26B 1.396(8)
C27B C28B 1.444(8)
C22A N10A 1.322(8)
C22A C21A 1.420(8)
C22A C23A 1.485(8)
N2B C3B 1.315(8)
N2B N1B 1.361(5)
N7A C13A 1.174(8)
O1B C19B 1.3678(3)
O1B H30B 0.8200
N5A N4A 1.298(5)
N5A C11A 1.319(7)
N5A H9A 0.9582(2)
C27A C26A 1.400(8)
C27A C28A 1.430(8)
C28A N12A 1.373(7)
C28A C29A 1.422(8)
N11B C23B 1.298(8)
N2A C3A 1.315(8)
N2A N1A 1.368(5)
N16A C33A 1.340(7)
N16A C37A 1.360(8)
N5B N4B 1.294(5)
N5B C11B 1.328(6)
N5B H9B 1.0040(3)
N13B N12B 1.338(5)
N13B C30B 1.392(6)
N13B H22B 0.9484(2)
C23B C24B 1.420(8)
C23B C22B 1.481(8)
C24B C25B 1.399(9)
C24B H16B 0.9300
C12A N6A 1.134(8)
C23A C24A 1.411(8)
O2B C38B 1.4054(3)
O2B H34B 0.8200
N10B C22B 1.328(8)
N10B N9B 1.408(4)
N1B C1B 1.318(7)
N1B H8B 0.8695(2)
N13A N12A 1.330(5)
N13A C30A 1.387(6)
N13A H22A 0.8123(2)
N7B C13B 1.177(8)
C5B C4B 1.391(8)
C5B C6B 1.402(9)
C5B H3B 0.9300
N6B C12B 1.143(8)
C36A C37A 1.389(8)
C36A C35A 1.395(8)
C36A H25A 0.9300
N15B C32B 1.185(7)
N15A C32A 1.174(8)
C4B C3B 1.504(7)
N9A C20A 1.374(6)
N9A N10A 1.401(5)
N9A H21A 0.8686(2)
N14B C31B 1.146(8)
N8B C14B 1.328(8)
N8B C18B 1.351(7)
N4A C9A 1.367(8)
C16A C15A 1.385(8)
C16A C17A 1.404(7)
C16A C35A 1.484(4)
N4B C9B 1.370(7)
C19B H29B 0.9600
C19B H28B 0.9600
C19B H27B 0.9600
C16B C15B 1.374(9)
C16B C17B 1.411(7)
C16B C35B 1.495(4)
N9B C20B 1.373(6)
N9B H21B 0.9859(3)
C22B C21B 1.410(8)
C24A C25A 1.394(9)
C24A H16A 0.9300
C30B C29B 1.377(9)
C30B H20B 0.9300
N8A C14A 1.327(8)
N8A C18A 1.332(7)
N1A C1A 1.318(7)
N1A H8A 0.8850(2)
C25B C26B 1.379(10)
C25B H17B 0.9300
N14A C31A 1.137(8)
C26B H18B 0.9300
C29A C30A 1.379(9)
C29A H19A 0.9300
N12B C28B 1.373(7)
N16B C33B 1.315(8)
N16B C37B 1.362(7)
C36B C37B 1.387(8)
C36B C35B 1.393(9)
C36B H25B 0.9300
C28B C29B 1.414(8)
C9B C10B 1.389(9)
C9B C8B 1.455(8)
C37B H26B 0.9300
C20A C21A 1.356(8)
C20A H14A 0.9300
C2B C3B 1.383(9)
C2B C1B 1.385(9)
C2B H2B 0.9300
C14A C15A 1.383(8)
C14A H10A 0.9300
C17B C18B 1.386(6)
C17B H12B 0.9300
C26A C25A 1.376(10)
C26A H18A 0.9300
C5A C6A 1.384(9)
C5A C4A 1.391(8)
C5A H3A 0.9300
C8A C7A 1.367(8)
C8A C9A 1.459(8)
C20B C21B 1.363(8)
C20B H14B 0.9300
C4A C3A 1.504(8)
C8B C7B 1.363(8)
C34A C35A 1.361(8)
C34A C33A 1.370(7)
C34A H24A 0.9300
C6B C7B 1.385(9)
C6B H4B 0.9300
C18A C17A 1.395(6)
C18A H13A 0.9300
C11B C10B 1.377(8)
C11B H7B 0.9300
C25A H17A 0.9300
C3A C2A 1.373(9)
C7B H5B 0.9300
C9A C10A 1.378(9)
C21A H15A 0.9300
C17A H12A 0.9300
C6A C7A 1.386(9)
C6A H4A 0.9300
C15A H11A 0.9300
C18B H13B 0.9300
O1A C19A 1.3442(2)
O1A H30A 0.8200
C7A H5A 0.9300
C2A C1A 1.386(9)
C2A H2A 0.9300
C34B C35B 1.367(8)
C34B C33B 1.373(7)
C34B H24B 0.9300
C37A H26A 0.9300
C29B H19B 0.9300
C14B C15B 1.378(7)
C14B H10B 0.9300
C21B H15B 0.9300
C10B H6B 0.9300
C30A H20A 0.9300
C10A C11A 1.386(9)
C10A H6A 0.9300
C1B H1B 0.9300
C19A H29A 0.9600
C19A H28A 0.9600
C19A H27A 0.9600
C15B H11B 0.9300
C33A H23A 0.9300
C1A H1A 0.9300
C11A H7A 0.9300
C38B H31B 0.9600
C38B H32B 0.9600
C38B H33B 0.9600
O2A C38A 1.4101(3)
O2A H34A 0.8200
C33B H23B 0.9300
C38A H31A 0.9600
C38A H32A 0.9600
C38A H33A 0.9600

loop_
_geom_torsion_atom_site_label_1
_geom_torsion_atom_site_label_2
_geom_torsion_atom_site_label_3
_geom_torsion_atom_site_label_4
_geom_torsion
N7B Fe1B N3B C4B -93.6(5)
N6B Fe1B N3B C4B 89.1(5)
N8B Fe1B N3B C4B 105.4(14)
N2B Fe1B N3B C4B -2.9(5)
N4B Fe1B N3B C4B 175.7(5)
N7B Fe1B N3B C8B 90.6(5)
N6B Fe1B N3B C8B -86.7(5)
N8B Fe1B N3B C8B -70.4(15)
N2B Fe1B N3B C8B -178.7(5)
N4B Fe1B N3B C8B -0.1(4)
N14A Fe2A N11A C23A -91.8(5)
N15A Fe2A N11A C23A 84.5(5)
N16A Fe2A N11A C23A 63.4(13)
N12A Fe2A N11A C23A 176.0(5)
N10A Fe2A N11A C23A -2.8(4)
N14A Fe2A N11A C27A 96.3(4)
N15A Fe2A N11A C27A -87.4(4)
N16A Fe2A N11A C27A -108.4(12)
N12A Fe2A N11A C27A 4.1(4)
N10A Fe2A N11A C27A -174.7(5)
N7A Fe1A N3A C4A -95.2(5)
N6A Fe1A N3A C4A 88.4(5)
N8A Fe1A N3A C4A 105.7(13)
N2A Fe1A N3A C4A -3.3(5)
N4A Fe1A N3A C4A 174.6(5)
N7A Fe1A N3A C8A 89.6(5)
N6A Fe1A N3A C8A -86.8(5)
N8A Fe1A N3A C8A -69.5(14)
N2A Fe1A N3A C8A -178.5(5)
N4A Fe1A N3A C8A -0.6(5)
N7B Fe1B N2B C3B 98.4(4)
N3B Fe1B N2B C3B 3.4(4)
N6B Fe1B N2B C3B -79.4(5)
N8B Fe1B N2B C3B -168.3(4)
N4B Fe1B N2B C3B 0.8(7)
N7B Fe1B N2B N1B -87.6(6)
N3B Fe1B N2B N1B 177.4(6)
N6B Fe1B N2B N1B 94.6(6)
N8B Fe1B N2B N1B 5.7(6)
N4B Fe1B N2B N1B 174.8(4)
N3A Fe1A N7A C13A -62(3)
N6A Fe1A N7A C13A 31(5)
N8A Fe1A N7A C13A 115(3)
N2A Fe1A N7A C13A -136(3)
N4A Fe1A N7A C13A 13(3)
C23A N11A C27A C26A 2.1(9)
Fe2A N11A C27A C26A 173.8(4)
C23A N11A C27A C28A -175.0(5)
Fe2A N11A C27A C28A -3.2(7)
N11A C27A C28A N12A -0.9(8)
C26A C27A C28A N12A -177.7(6)
N11A C27A C28A C29A 178.1(6)
C26A C27A C28A C29A 1.2(10)
C26B C27B N11B C23B 2.3(9)
C28B C27B N11B C23B -174.5(5)
C26B C27B N11B Fe2B 178.2(4)
C28B C27B N11B Fe2B 1.4(6)
N14B Fe2B N11B C23B -92.2(5)
N15B Fe2B N11B C23B 85.7(5)
N16B Fe2B N11B C23B 61.1(15)
N12B Fe2B N11B C23B 176.6(5)
N10B Fe2B N11B C23B -1.1(4)
N14B Fe2B N11B C27B 91.9(4)
N15B Fe2B N11B C27B -90.3(4)
N16B Fe2B N11B C27B -114.8(13)
N12B Fe2B N11B C27B 0.6(4)
N10B Fe2B N11B C27B -177.1(5)
N7A Fe1A N2A C3A 99.5(5)
N3A Fe1A N2A C3A 3.5(4)
N6A Fe1A N2A C3A -79.7(5)
N8A Fe1A N2A C3A -167.9(4)
N4A Fe1A N2A C3A -0.6(7)
N7A Fe1A N2A N1A -87.1(6)
N3A Fe1A N2A N1A 176.9(6)
N6A Fe1A N2A N1A 93.7(6)
N8A Fe1A N2A N1A 5.6(6)
N4A Fe1A N2A N1A 172.8(4)
N14A Fe2A N16A C33A -162.8(5)
N15A Fe2A N16A C33A 21.0(5)
N11A Fe2A N16A C33A 41.9(14)
N12A Fe2A N16A C33A -68.1(5)
N10A Fe2A N16A C33A 105.9(5)
N14A Fe2A N16A C37A 27.3(5)
N15A Fe2A N16A C37A -148.9(5)
N11A Fe2A N16A C37A -128.0(11)
N12A Fe2A N16A C37A 122.0(5)
N10A Fe2A N16A C37A -64.0(5)
C27B N11B C23B C24B -5.7(9)
Fe2B N11B C23B C24B 178.5(4)
C27B N11B C23B C22B 174.2(5)
Fe2B N11B C23B C22B -1.6(7)
N11B C23B C24B C25B 4.3(9)
C22B C23B C24B C25B -175.6(6)
C27A N11A C23A C24A -4.9(9)
Fe2A N11A C23A C24A -176.5(4)
C27A N11A C23A C22A 173.9(5)
Fe2A N11A C23A C22A 2.3(7)
N10A C22A C23A N11A 0.4(8)
C21A C22A C23A N11A -174.3(6)
N10A C22A C23A C24A 179.2(6)
C21A C22A C23A C24A 4.5(10)
S1A C12A N6A Fe1A 177(100)
N7A Fe1A N6A C12A -86(3)
N3A Fe1A N6A C12A 7.2(12)
N8A Fe1A N6A C12A -170.2(12)
N2A Fe1A N6A C12A 80.8(12)
N4A Fe1A N6A C12A -68.6(12)
N14B Fe2B N10B C22B 99.0(4)
N11B Fe2B N10B C22B 4.0(4)
N15B Fe2B N10B C22B -80.9(4)
N16B Fe2B N10B C22B -168.5(4)
N12B Fe2B N10B C22B -0.3(7)
N14B Fe2B N10B N9B -95.7(5)
N11B Fe2B N10B N9B 169.3(5)
N15B Fe2B N10B N9B 84.4(5)
N16B Fe2B N10B N9B -3.2(5)
N12B Fe2B N10B N9B 165.0(4)
C3B N2B N1B C1B 1.4(6)
Fe1B N2B N1B C1B -173.1(5)
C30A N13A N12A C28A 0.3(5)
C30A N13A N12A Fe2A 173.6(5)
C29A C28A N12A N13A 0.3(6)
C27A C28A N12A N13A 179.5(5)
C29A C28A N12A Fe2A -174.9(4)
C27A C28A N12A Fe2A 4.3(6)
N14A Fe2A N12A N13A 87.7(5)
N15A Fe2A N12A N13A -94.5(5)
N11A Fe2A N12A N13A -177.5(6)
N16A Fe2A N12A N13A -6.6(6)
N10A Fe2A N12A N13A -175.4(4)
N14A Fe2A N12A C28A -99.1(4)
N15A Fe2A N12A C28A 78.7(4)
N11A Fe2A N12A C28A -4.3(4)
N16A Fe2A N12A C28A 166.6(4)
N10A Fe2A N12A C28A -2.2(7)
N3B Fe1B N7B C13B -17(3)
N6B Fe1B N7B C13B 44(6)
N8B Fe1B N7B C13B 160(3)
N2B Fe1B N7B C13B -91(3)
N4B Fe1B N7B C13B 58(3)
N7B Fe1B N6B C12B -51(5)
N3B Fe1B N6B C12B 10.7(13)
N8B Fe1B N6B C12B -167.0(13)
N2B Fe1B N6B C12B 84.1(13)
N4B Fe1B N6B C12B -64.9(13)
N14B Fe2B N15B C32B 62(6)
N11B Fe2B N15B C32B -9.2(12)
N16B Fe2B N15B C32B 167.3(12)
N12B Fe2B N15B C32B -84.6(12)
N10B Fe2B N15B C32B 64.3(12)
N14A Fe2A N15A C32A 61(4)
N11A Fe2A N15A C32A -9.0(13)
N16A Fe2A N15A C32A 167.6(14)
N12A Fe2A N15A C32A -84.4(14)
N10A Fe2A N15A C32A 64.6(14)
C8B N3B C4B C5B -3.8(9)
Fe1B N3B C4B C5B -179.5(4)
C8B N3B C4B C3B 177.8(5)
Fe1B N3B C4B C3B 2.1(7)
C6B C5B C4B N3B 1.8(8)
C6B C5B C4B C3B 180.0(6)
Fe1A N7A C13A S2A 24(62)
N11B Fe2B N14B C31B 29(10)
N15B Fe2B N14B C31B -42(13)
N16B Fe2B N14B C31B -147(10)
N12B Fe2B N14B C31B 105(10)
N10B Fe2B N14B C31B -44(10)
N7B Fe1B N8B C14B -19.3(5)
N3B Fe1B N8B C14B 141.7(12)
N6B Fe1B N8B C14B 157.9(5)
N2B Fe1B N8B C14B -112.5(5)
N4B Fe1B N8B C14B 73.3(5)
N7B Fe1B N8B C18B 167.9(5)
N3B Fe1B N8B C18B -31.1(16)
N6B Fe1B N8B C18B -14.9(4)
N2B Fe1B N8B C18B 74.8(5)
N4B Fe1B N8B C18B -99.5(4)
C11A N5A N4A C9A -2.4(6)
C11A N5A N4A Fe1A 169.2(6)
N7A Fe1A N4A N5A 91.3(6)
N3A Fe1A N4A N5A -172.1(7)
N6A Fe1A N4A N5A -87.6(6)
N8A Fe1A N4A N5A -0.4(7)
N2A Fe1A N4A N5A -168.1(5)
N7A Fe1A N4A C9A -97.6(4)
N3A Fe1A N4A C9A -1.1(4)
N6A Fe1A N4A C9A 83.5(4)
N8A Fe1A N4A C9A 170.7(4)
N2A Fe1A N4A C9A 3.0(7)
C11B N5B N4B C9B -2.2(6)
C11B N5B N4B Fe1B 166.5(5)
N7B Fe1B N4B N5B 94.6(6)
N3B Fe1B N4B N5B -170.3(6)
N6B Fe1B N4B N5B -86.2(6)
N8B Fe1B N4B N5B 1.7(6)
N2B Fe1B N4B N5B -167.8(4)
N7B Fe1B N4B C9B -97.4(4)
N3B Fe1B N4B C9B -2.4(4)
N6B Fe1B N4B C9B 81.8(4)
N8B Fe1B N4B C9B 169.7(4)
N2B Fe1B N4B C9B 0.2(7)
Fe2B N14B C31B S3B 23(30)
C22B N10B N9B C20B -1.7(5)
Fe2B N10B N9B C20B -167.9(5)
N9B N10B C22B C21B 1.6(6)
Fe2B N10B C22B C21B 171.1(4)
N9B N10B C22B C23B -175.6(4)
Fe2B N10B C22B C23B -6.0(6)
N11B C23B C22B N10B 5.1(8)
C24B C23B C22B N10B -174.9(5)
N11B C23B C22B C21B -171.2(6)
C24B C23B C22B C21B 8.7(10)
Fe1B N6B C12B S1B 172(10)
N11A C23A C24A C25A 4.0(9)
C22A C23A C24A C25A -174.7(6)
N12B N13B C30B C29B -1.3(6)
Fe2A N15A C32A S4A 151(28)
N7A Fe1A N8A C14A -41.8(5)
N3A Fe1A N8A C14A 117.4(13)
N6A Fe1A N8A C14A 134.6(5)
N2A Fe1A N8A C14A -136.2(5)
N4A Fe1A N8A C14A 50.4(5)
N7A Fe1A N8A C18A 147.2(4)
N3A Fe1A N8A C18A -53.6(15)
N6A Fe1A N8A C18A -36.4(4)
N2A Fe1A N8A C18A 52.7(4)
N4A Fe1A N8A C18A -120.6(4)
C3A N2A N1A C1A 1.0(6)
Fe1A N2A N1A C1A -173.1(5)
C23B C24B C25B C26B 0.4(10)
N15A Fe2A N14A C31A -33(5)
N11A Fe2A N14A C31A 37(2)
N16A Fe2A N14A C31A -140(2)
N12A Fe2A N14A C31A 112(2)
N10A Fe2A N14A C31A -37(2)
C24B C25B C26B C27B -3.5(9)
N11B C27B C26B C25B 2.4(9)
C28B C27B C26B C25B 178.7(6)
N12A C28A C29A C30A -0.8(7)
C27A C28A C29A C30A -179.9(6)
C30B N13B N12B C28B 1.4(5)
C30B N13B N12B Fe2B 175.2(5)
N14B Fe2B N12B N13B 88.7(5)
N11B Fe2B N12B N13B -176.2(5)
N15B Fe2B N12B N13B -92.6(5)
N16B Fe2B N12B N13B -4.1(6)
N10B Fe2B N12B N13B -172.0(4)
N14B Fe2B N12B C28B -97.8(4)
N11B Fe2B N12B C28B -2.7(4)
N15B Fe2B N12B C28B 81.0(4)
N16B Fe2B N12B C28B 169.4(4)
N10B Fe2B N12B C28B 1.5(6)
N14B Fe2B N16B C33B -150.1(5)
N11B Fe2B N16B C33B 56.5(15)
N15B Fe2B N16B C33B 32.1(5)
N12B Fe2B N16B C33B -56.7(5)
N10B Fe2B N16B C33B 116.8(5)
N14B Fe2B N16B C37B 38.6(5)
N11B Fe2B N16B C37B -114.8(13)
N15B Fe2B N16B C37B -139.2(5)
N12B Fe2B N16B C37B 132.0(4)
N10B Fe2B N16B C37B -54.5(5)
N13B N12B C28B C29B -1.0(6)
Fe2B N12B C28B C29B -176.6(4)
N13B N12B C28B C27B -180.0(5)
Fe2B N12B C28B C27B 4.5(6)
N11B C27B C28B N12B -4.0(7)
C26B C27B C28B N12B 179.4(6)
N11B C27B C28B C29B 177.4(6)
C26B C27B C28B C29B 0.8(10)
N5B N4B C9B C10B 1.2(6)
Fe1B N4B C9B C10B -171.2(4)
N5B N4B C9B C8B 177.0(5)
Fe1B N4B C9B C8B 4.6(7)
C33B N16B C37B C36B -2.0(8)
Fe2B N16B C37B C36B 169.6(4)
C35B C36B C37B N16B -0.1(9)
N10A N9A C20A C21A 1.2(5)
C21A C22A N10A N9A 1.2(6)
C23A C22A N10A N9A -174.6(4)
C21A C22A N10A Fe2A 173.0(4)
C23A C22A N10A Fe2A -2.8(7)
C20A N9A N10A C22A -1.5(5)
C20A N9A N10A Fe2A -170.7(5)
N14A Fe2A N10A C22A 98.5(4)
N15A Fe2A N10A C22A -81.3(4)
N11A Fe2A N10A C22A 2.9(4)
N16A Fe2A N10A C22A -168.3(4)
N12A Fe2A N10A C22A 0.8(7)
N14A Fe2A N10A N9A -93.0(5)
N15A Fe2A N10A N9A 87.3(5)
N11A Fe2A N10A N9A 171.5(5)
N16A Fe2A N10A N9A 0.3(5)
N12A Fe2A N10A N9A 169.3(4)
C18A N8A C14A C15A 5.9(9)
Fe1A N8A C14A C15A -165.2(5)
C15B C16B C17B C18B 2.0(7)
C35B C16B C17B C18B -177.4(4)
N11A C27A C26A C25A 1.6(9)
C28A C27A C26A C25A 178.3(6)
C4A N3A C8A C7A 2.0(9)
Fe1A N3A C8A C7A 177.3(5)
C4A N3A C8A C9A -173.1(5)
Fe1A N3A C8A C9A 2.1(7)
N10B N9B C20B C21B 1.1(6)
Fe2B N15B C32B S4B 168(20)
C8A N3A C4A C5A -3.8(9)
Fe1A N3A C4A C5A -178.9(4)
C8A N3A C4A C3A 177.8(5)
Fe1A N3A C4A C3A 2.6(7)
C6A C5A C4A N3A 2.3(9)
C6A C5A C4A C3A -179.4(6)
C4B N3B C8B C7B 3.1(9)
Fe1B N3B C8B C7B 178.9(5)
C4B N3B C8B C9B -173.4(5)
Fe1B N3B C8B C9B 2.4(7)
N4B C9B C8B C7B 179.2(6)
C10B C9B C8B C7B -6.1(11)
N4B C9B C8B N3B -4.6(8)
C10B C9B C8B N3B 170.1(6)
C4B C5B C6B C7B 1.0(8)
C14A N8A C18A C17A -4.7(8)
Fe1A N8A C18A C17A 166.9(4)
N4B N5B C11B C10B 2.3(6)
C27A C26A C25A C24A -2.4(10)
C23A C24A C25A C26A -0.2(10)
N1A N2A C3A C2A -0.4(7)
Fe1A N2A C3A C2A 175.2(5)
N1A N2A C3A C4A -179.0(5)
Fe1A N2A C3A C4A -3.3(7)
N3A C4A C3A N2A 0.6(7)
C5A C4A C3A N2A -177.8(6)
N3A C4A C3A C2A -177.6(7)
C5A C4A C3A C2A 4.0(10)
N3B C8B C7B C6B -0.3(10)
C9B C8B C7B C6B 175.6(6)
C5B C6B C7B C8B -1.6(10)
N5A N4A C9A C10A 0.8(7)
Fe1A N4A C9A C10A -173.6(5)
N5A N4A C9A C8A 177.0(5)
Fe1A N4A C9A C8A 2.6(7)
C7A C8A C9A N4A -177.9(6)
N3A C8A C9A N4A -3.1(8)
C7A C8A C9A C10A -2.6(11)
N3A C8A C9A C10A 172.2(7)
N9A C20A C21A C22A -0.5(6)
N10A C22A C21A C20A -0.5(7)
C23A C22A C21A C20A 174.4(6)
Fe2A N14A C31A S3A 41(14)
N8A C18A C17A C16A 0.5(8)
C15A C16A C17A C18A 2.7(8)
C35A C16A C17A C18A -177.2(4)
C4A C5A C6A C7A 0.9(9)
N8A C14A C15A C16A -2.8(9)
C17A C16A C15A C14A -1.6(8)
C35A C16A C15A C14A 178.3(4)
C14B N8B C18B C17B -1.6(8)
Fe1B N8B C18B C17B 171.7(4)
C16B C17B C18B N8B -1.4(8)
N3A C8A C7A C6A 1.1(10)
C9A C8A C7A C6A 175.5(6)
C5A C6A C7A C8A -2.5(10)
N2A C3A C2A C1A -0.2(8)
C4A C3A C2A C1A 178.0(7)
C33A N16A C37A C36A 0.1(9)
Fe2A N16A C37A C36A 170.4(4)
C35A C36A C37A N16A -1.6(9)
N13B C30B C29B C28B 0.6(7)
N12B C28B C29B C30B 0.2(7)
C27B C28B C29B C30B 179.0(6)
C18B N8B C14B C15B 4.1(8)
Fe1B N8B C14B C15B -168.9(4)
N9B C20B C21B C22B -0.2(6)
N10B C22B C21B C20B -0.9(7)
C23B C22B C21B C20B 175.5(6)
N5B C11B C10B C9B -1.3(7)
N4B C9B C10B C11B 0.0(7)
C8B C9B C10B C11B -175.0(6)
Fe1B N7B C13B S2B 93(38)
C33B C34B C35B C36B -4.5(8)
C33B C34B C35B C16B 175.3(4)
C37B C36B C35B C34B 3.4(9)
C37B C36B C35B C16B -176.5(4)
C15B C16B C35B C34B -18.5(6)
C17B C16B C35B C34B 160.9(6)
C15B C16B C35B C36B 161.3(8)
C17B C16B C35B C36B -19.2(5)
C28A C29A C30A N13A 1.0(7)
N12A N13A C30A C29A -0.8(6)
N4A C9A C10A C11A 0.8(8)
C8A C9A C10A C11A -174.8(6)
N2B N1B C1B C2B -1.5(7)
C3B C2B C1B N1B 0.9(7)
C33A C34A C35A C36A -2.7(8)
C33A C34A C35A C16A 176.5(4)
C37A C36A C35A C34A 2.9(9)
C37A C36A C35A C16A -176.4(4)
C15A C16A C35A C34A 16.9(6)
C17A C16A C35A C34A -163.2(6)
C15A C16A C35A C36A -163.9(7)
C17A C16A C35A C36A 16.0(6)
C17B C16B C15B C14B 0.2(9)
C35B C16B C15B C14B 179.6(4)
N8B C14B C15B C16B -3.5(9)
C37A N16A C33A C34A 0.1(9)
Fe2A N16A C33A C34A -170.4(4)
C35A C34A C33A N16A 1.3(9)
N2A N1A C1A C2A -1.1(7)
C3A C2A C1A N1A 0.7(7)
N4A N5A C11A C10A 3.0(7)
C9A C10A C11A N5A -2.2(7)
N1B N2B C3B C2B -0.7(7)
Fe1B N2B C3B C2B 175.3(4)
N1B N2B C3B C4B -179.6(5)
Fe1B N2B C3B C4B -3.5(7)
C1B C2B C3B N2B -0.1(8)
C1B C2B C3B C4B 178.6(7)
N3B C4B C3B N2B 1.1(8)
C5B C4B C3B N2B -177.3(6)
N3B C4B C3B C2B -177.6(6)
C5B C4B C3B C2B 4.1(10)
C37B N16B C33B C34B 0.8(9)
Fe2B N16B C33B C34B -170.9(4)
C35B C34B C33B N16B 2.6(9)
